data_2219927
loop_
_publ_author_name
'Xie, Hai'
'Meng, Shuang-Ming'
'Fan, Yue-Qin'
'Yang, Guo-Chen'

_publ_section_title (<i>E</i>)-<i>N</i>'-(Furan-2-ylmethylene)-4-(quinolin-8-yloxy)butanohydrazide
_journal_coeditor_code LH2705
_journal_issue 11
_journal_name_full 'Acta Crystallographica Section E'
_journal_page_first o2114
_journal_paper_doi 10.1107/S1600536808032674
_journal_volume 64
_journal_year 2008
_chemical_formula_iupac 'C18 H17 N3 O3'
_chemical_formula_moiety 'C18 H17 N3 O3'
_chemical_formula_sum 'C18 H17 N3 O3'
_chemical_formula_weight 323.35
_chemical_name_systematic (<i>E</i>)-<i>N</i>'-(Furan-2-ylmethylene)-4-(quinolin-8-yloxy)butanohydrazide
_space_group_IT_number 2
_symmetry_cell_setting triclinic
_symmetry_space_group_name_Hall '-P 1'
_symmetry_space_group_name_H-M 'P -1'
_atom_sites_solution_hydrogens geom
_atom_sites_solution_primary direct
_atom_sites_solution_secondary difmap
_audit_creation_method SHELXL-97
_cell_angle_alpha 100.64(3)
_cell_angle_beta 100.36(4)
_cell_angle_gamma 109.50(3)
_cell_formula_units_Z 2
_cell_length_a 8.2685(17)
_cell_length_b 8.6324(17)
_cell_length_c 12.765(3)
_cell_measurement_reflns_used 1197
_cell_measurement_temperature 295
_cell_measurement_theta_max 20.476
_cell_measurement_theta_min 2.595
_cell_volume 814.9(4)
_computing_cell_refinement 'SAINT (Bruker, 2007)'
_computing_data_collection 'SMART (Bruker, 2007)'
_computing_data_reduction 'SAINT (Bruker, 2007)'
_computing_molecular_graphics 'SHELXTL (Sheldrick, 2008)'
_computing_publication_material 'SHELXTL (Sheldrick, 2008)'
_computing_structure_refinement 'SHELXL97 (Sheldrick, 2008)'
_computing_structure_solution 'SHELXS97 (Sheldrick, 2008)'
_diffrn_ambient_temperature 295
_diffrn_measured_fraction_theta_full 0.997
_diffrn_measured_fraction_theta_max 0.997
_diffrn_measurement_device_type 'Bruker SMART CCD area-detector'
_diffrn_measurement_method '\f and \w'
_diffrn_radiation_monochromator graphite
_diffrn_radiation_source 'fine-focus sealed tube'
_diffrn_radiation_type MoK\a
_diffrn_radiation_wavelength 0.71073
_diffrn_reflns_av_R_equivalents 0.0426
_diffrn_reflns_av_sigmaI/netI 0.0406
_diffrn_reflns_limit_h_max 8
_diffrn_reflns_limit_h_min -9
_diffrn_reflns_limit_k_max 10
_diffrn_reflns_limit_k_min -10
_diffrn_reflns_limit_l_max 15
_diffrn_reflns_limit_l_min -15
_diffrn_reflns_number 9399
_diffrn_reflns_theta_full 25.00
_diffrn_reflns_theta_max 25.00
_diffrn_reflns_theta_min 1.68
_diffrn_standards_decay_% 0
_diffrn_standards_number 0
_exptl_absorpt_coefficient_mu 0.092
_exptl_absorpt_correction_T_max 0.9810
_exptl_absorpt_correction_T_min 0.9703
_exptl_absorpt_correction_type multi-scan
_exptl_absorpt_process_details '(SADABS; Sheldrick, 1996)'
_exptl_crystal_colour colorless
_exptl_crystal_density_diffrn 1.318
_exptl_crystal_density_method 'not measured'
_exptl_crystal_description block
_exptl_crystal_F_000 340
_exptl_crystal_size_max 0.33
_exptl_crystal_size_mid 0.26
_exptl_crystal_size_min 0.21
_refine_diff_density_max 0.241
_refine_diff_density_min -0.202
_refine_ls_extinction_coef 0.015(6)
_refine_ls_extinction_expression Fc^*^=kFc[1+0.001xFc^2^\l^3^/sin(2\q)]^-1/4^
_refine_ls_extinction_method 'SHELXL97 (Sheldrick, 2008)'
_refine_ls_goodness_of_fit_ref 1.063
_refine_ls_hydrogen_treatment constr
_refine_ls_matrix_type full
_refine_ls_number_parameters 218
_refine_ls_number_reflns 2865
_refine_ls_number_restraints 21
_refine_ls_restrained_S_all 1.112
_refine_ls_R_factor_all 0.1056
_refine_ls_R_factor_gt 0.0578
_refine_ls_shift/su_max 0.000
_refine_ls_shift/su_mean 0.000
_refine_ls_structure_factor_coef Fsqd
_refine_ls_weighting_details 'calc w=1/[\s^2^(Fo^2^)+(0.0865P)^2^+0.1859P] where P=(Fo^2^+2Fc^2^)/3'
_refine_ls_weighting_scheme calc
_refine_ls_wR_factor_gt 0.1579
_refine_ls_wR_factor_ref 0.1925
_reflns_number_gt 1632
_reflns_number_total 2865
_reflns_threshold_expression I>2\s(I)
_cod_data_source_file lh2705.cif
_cod_data_source_block I
_cod_depositor_comments
;
The following automatic conversions were performed:
'_symmetry_cell_setting' value 'Triclinic' changed to 'triclinic'
according to '/home/saulius/struct/CIF-dictionaries/cif_core.dic'
dictionary named 'cif_core.dic' version 2.4.1 from 2010-06-29.

Automatic conversion script
Id: cif_fix_enum 1527 2010-12-29 10:47:43Z saulius 

The following automatic conversions were performed:

'_symmetry_cell_setting' value 'Triclinic' changed to 'triclinic'
according to /home/saulius/struct/CIF-dictionaries/cif_core.dic
dictionary named 'cif_core.dic' version 2.4.1 from 2010-06-29.

Automatic conversion script
Id: cif_fix_values 1715 2011-07-08 13:25:40Z adriana 
;
_cod_database_code 2219927
_cod_database_fobs_code 2219927

loop_
_symmetry_equiv_pos_as_xyz
'x, y, z'
'-x, -y, -z'

loop_
_atom_site_type_symbol
_atom_site_label
_atom_site_fract_x
_atom_site_fract_y
_atom_site_fract_z
_atom_site_U_iso_or_equiv
_atom_site_adp_type
_atom_site_calc_flag
_atom_site_refinement_flags
_atom_site_occupancy
N N1 0.2058(3) 0.5842(4) 0.8792(2) 0.0700(8) Uani d . 1
N N2 -0.0972(4) 0.3300(3) 0.3273(2) 0.0681(8) Uani d . 1
H H1 -0.1174 0.3754 0.2743 0.082 Uiso calc R 1
N N3 -0.2378(4) 0.2174(3) 0.3521(2) 0.0608(7) Uani d . 1
O O1 0.2645(3) 0.3778(2) 0.72254(16) 0.0631(6) Uani d . 1
O O2 0.1947(3) 0.4670(3) 0.3574(2) 0.0890(8) Uani d . 1
C C16 -0.7219(5) 0.0732(5) 0.2779(3) 0.0811(10) Uani d . 1
H H16 -0.7644 0.1349 0.2353 0.097 Uiso calc R 1
C C1 0.2775(4) 0.3409(4) 0.8220(3) 0.0682(9) Uani d . 1
C C2 0.3186(5) 0.2071(5) 0.8455(4) 0.1060(15) Uani d . 1
H H2 0.3394 0.1330 0.7916 0.127 Uiso calc R 1
C C3 0.3287(7) 0.1846(8) 0.9529(6) 0.147(2) Uani d U 1
H H3 0.3525 0.0920 0.9682 0.176 Uiso calc R 1
C C4 0.3056(7) 0.2905(10) 1.0325(5) 0.154(3) Uani d U 1
H H4 0.3176 0.2727 1.1026 0.184 Uiso calc R 1
C C5 0.2631(5) 0.4296(8) 1.0135(4) 0.1188(17) Uani d U 1
C C6 0.2347(8) 0.5503(12) 1.0944(5) 0.164(3) Uani d U 1
H H6 0.2409 0.5392 1.1659 0.197 Uiso calc R 1
C C7 0.1999(8) 0.6759(9) 1.0659(4) 0.154(3) Uani d . 1
H H7 0.1858 0.7570 1.1185 0.185 Uiso calc R 1
C C8 0.1837(5) 0.6903(6) 0.9582(3) 0.1034(15) Uani d . 1
H H8 0.1556 0.7800 0.9411 0.124 Uiso calc R 1
C C9 0.2483(4) 0.4547(5) 0.9052(2) 0.0717(10) Uani d . 1
C C10 0.3224(4) 0.2872(4) 0.6405(3) 0.0767(10) Uani d . 1
H H10A 0.2543 0.1657 0.6233 0.092 Uiso calc R 1
H H10B 0.4470 0.3077 0.6677 0.092 Uiso calc R 1
C C11 0.2946(4) 0.3499(4) 0.5394(3) 0.0737(10) Uani d . 1
H H11A 0.3515 0.3051 0.4880 0.088 Uiso calc R 1
H H11B 0.3517 0.4731 0.5600 0.088 Uiso calc R 1
C C12 0.1001(4) 0.2989(4) 0.4818(3) 0.0660(9) Uani d . 1
H H12A 0.0446 0.1756 0.4569 0.079 Uiso calc R 1
H H12B 0.0413 0.3375 0.5344 0.079 Uiso calc R 1
C C13 0.0731(5) 0.3712(4) 0.3847(3) 0.0657(9) Uani d . 1
C C14 -0.3915(4) 0.2060(4) 0.3007(2) 0.0617(8) Uani d . 1
H H14 -0.3984 0.2746 0.2532 0.074 Uiso calc R 1
C C15 -0.5530(4) 0.0908(4) 0.3141(2) 0.0591(8) Uani d U 1
O O3 -0.5432(3) -0.0227(3) 0.3737(2) 0.0872(8) Uani d U 1
C C18 -0.7117(6) -0.1128(5) 0.3740(4) 0.1000(13) Uani d . 1
H H18 -0.7433 -0.1998 0.4089 0.120 Uiso calc R 1
C C17 -0.8239(5) -0.0625(5) 0.3191(3) 0.0867(12) Uani d . 1
H H17 -0.9466 -0.1055 0.3084 0.104 Uiso calc R 1

loop_
_atom_site_aniso_label
_atom_site_aniso_U_11
_atom_site_aniso_U_22
_atom_site_aniso_U_33
_atom_site_aniso_U_12
_atom_site_aniso_U_13
_atom_site_aniso_U_23
N1 0.0610(17) 0.0779(18) 0.0552(16) 0.0069(14) 0.0221(13) 0.0102(14)
N2 0.0650(18) 0.0685(17) 0.0741(17) 0.0177(14) 0.0275(14) 0.0316(14)
N3 0.0621(17) 0.0560(15) 0.0643(15) 0.0150(13) 0.0258(13) 0.0206(12)
O1 0.0712(14) 0.0671(13) 0.0592(13) 0.0337(11) 0.0168(10) 0.0224(10)
O2 0.0729(17) 0.0872(17) 0.1058(19) 0.0133(13) 0.0390(14) 0.0396(14)
C16 0.070(2) 0.097(3) 0.073(2) 0.032(2) 0.0116(18) 0.020(2)
C1 0.0464(18) 0.068(2) 0.077(2) 0.0050(15) -0.0011(15) 0.0366(19)
C2 0.062(2) 0.086(3) 0.154(4) 0.011(2) -0.011(2) 0.065(3)
C3 0.086(3) 0.140(4) 0.180(5) -0.006(3) -0.031(4) 0.122(4)
C4 0.081(3) 0.199(5) 0.126(4) -0.028(3) -0.024(3) 0.119(4)
C5 0.055(2) 0.178(4) 0.077(3) -0.024(2) -0.0051(19) 0.079(3)
C6 0.079(4) 0.269(8) 0.046(3) -0.051(4) 0.011(2) 0.031(4)
C7 0.087(4) 0.208(7) 0.067(4) -0.039(4) 0.036(3) -0.037(4)
C8 0.078(3) 0.109(3) 0.082(3) -0.004(2) 0.040(2) -0.015(2)
C9 0.0455(19) 0.092(3) 0.0510(19) -0.0082(17) 0.0031(14) 0.0302(19)
C10 0.061(2) 0.072(2) 0.088(2) 0.0296(18) 0.0090(18) 0.0025(19)
C11 0.058(2) 0.082(2) 0.069(2) 0.0210(17) 0.0216(17) -0.0016(18)
C12 0.060(2) 0.0655(19) 0.069(2) 0.0189(16) 0.0242(16) 0.0123(16)
C13 0.071(2) 0.0574(19) 0.070(2) 0.0195(17) 0.0317(18) 0.0178(16)
C14 0.067(2) 0.0621(19) 0.0605(18) 0.0215(16) 0.0234(16) 0.0245(15)
C15 0.068(2) 0.0585(18) 0.0535(17) 0.0218(16) 0.0202(15) 0.0199(14)
O3 0.0827(18) 0.0858(17) 0.1002(18) 0.0247(14) 0.0323(14) 0.0469(14)
C18 0.083(3) 0.092(3) 0.113(3) 0.004(2) 0.046(3) 0.034(2)
C17 0.054(2) 0.096(3) 0.081(2) 0.005(2) 0.0213(19) -0.002(2)

loop_
_atom_type_symbol
_atom_type_description
_atom_type_scat_dispersion_real
_atom_type_scat_dispersion_imag
_atom_type_scat_source
C C 0.0033 0.0016 'International Tables Vol C Tables 4.2.6.8 and 6.1.1.4'
H H 0.0000 0.0000 'International Tables Vol C Tables 4.2.6.8 and 6.1.1.4'
N N 0.0061 0.0033 'International Tables Vol C Tables 4.2.6.8 and 6.1.1.4'
O O 0.0106 0.0060 'International Tables Vol C Tables 4.2.6.8 and 6.1.1.4'

loop_
_geom_angle_atom_site_label_1
_geom_angle_atom_site_label_2
_geom_angle_atom_site_label_3
_geom_angle
C8 N1 C9 117.8(3)
C13 N2 N3 121.3(3)
C13 N2 H1 119.3
N3 N2 H1 119.3
C14 N3 N2 114.7(3)
C1 O1 C10 118.0(3)
C15 C16 C17 105.0(3)
C15 C16 H16 127.5
C17 C16 H16 127.5
O1 C1 C2 124.8(4)
O1 C1 C9 115.0(3)
C2 C1 C9 120.2(4)
C1 C2 C3 118.7(5)
C1 C2 H2 120.7
C3 C2 H2 120.7
C4 C3 C2 122.3(6)
C4 C3 H3 118.8
C2 C3 H3 118.8
C3 C4 C5 121.5(6)
C3 C4 H4 119.2
C5 C4 H4 119.2
C4 C5 C9 117.7(6)
C4 C5 C6 125.4(5)
C9 C5 C6 116.8(6)
C7 C6 C5 118.9(6)
C7 C6 H6 120.5
C5 C6 H6 120.5
C6 C7 C8 121.1(7)
C6 C7 H7 119.5
C8 C7 H7 119.5
N1 C8 C7 123.6(5)
N1 C8 H8 118.2
C7 C8 H8 118.2
N1 C9 C1 118.9(3)
N1 C9 C5 121.7(4)
C1 C9 C5 119.4(4)
O1 C10 C11 107.8(3)
O1 C10 H10A 110.2
C11 C10 H10A 110.2
O1 C10 H10B 110.2
C11 C10 H10B 110.2
H10A C10 H10B 108.5
C10 C11 C12 113.4(3)
C10 C11 H11A 108.9
C12 C11 H11A 108.9
C10 C11 H11B 108.9
C12 C11 H11B 108.9
H11A C11 H11B 107.7
C13 C12 C11 113.1(3)
C13 C12 H12A 109.0
C11 C12 H12A 109.0
C13 C12 H12B 109.0
C11 C12 H12B 109.0
H12A C12 H12B 107.8
O2 C13 N2 119.3(3)
O2 C13 C12 123.6(3)
N2 C13 C12 117.1(3)
N3 C14 C15 122.2(3)
N3 C14 H14 118.9
C15 C14 H14 118.9
C16 C15 O3 110.4(3)
C16 C15 C14 130.9(3)
O3 C15 C14 118.7(3)
C18 O3 C15 106.4(3)
C17 C18 O3 111.3(4)
C17 C18 H18 124.4
O3 C18 H18 124.4
C18 C17 C16 106.9(3)
C18 C17 H17 126.5
C16 C17 H17 126.5

loop_
_geom_bond_atom_site_label_1
_geom_bond_atom_site_label_2
_geom_bond_distance
N1 C8 1.314(4)
N1 C9 1.357(4)
N2 C13 1.358(4)
N2 N3 1.374(3)
N2 H1 0.8600
N3 C14 1.283(4)
O1 C1 1.360(4)
O1 C10 1.437(4)
O2 C13 1.222(4)
C16 C15 1.337(5)
C16 C17 1.445(5)
C16 H16 0.9300
C1 C2 1.375(5)
C1 C9 1.419(5)
C2 C3 1.412(7)
C2 H2 0.9300
C3 C4 1.322(9)
C3 H3 0.9300
C4 C5 1.408(9)
C4 H4 0.9300
C5 C9 1.428(5)
C5 C6 1.436(9)
C6 C7 1.306(10)
C6 H6 0.9300
C7 C8 1.389(7)
C7 H7 0.9300
C8 H8 0.9300
C10 C11 1.499(5)
C10 H10A 0.9700
C10 H10B 0.9700
C11 C12 1.517(4)
C11 H11A 0.9700
C11 H11B 0.9700
C12 C13 1.501(4)
C12 H12A 0.9700
C12 H12B 0.9700
C14 C15 1.435(4)
C14 H14 0.9300
C15 O3 1.361(4)
O3 C18 1.351(4)
C18 C17 1.300(5)
C18 H18 0.9300
C17 H17 0.9300

loop_
_geom_hbond_atom_site_label_D
_geom_hbond_atom_site_label_H
_geom_hbond_atom_site_label_A
_geom_hbond_site_symmetry_A
_geom_hbond_distance_DH
_geom_hbond_distance_HA
_geom_hbond_distance_DA
_geom_hbond_angle_DHA
N2 H1 N1 2_566 0.86 2.10 2.936(4) 164

loop_
_geom_torsion_atom_site_label_1
_geom_torsion_atom_site_label_2
_geom_torsion_atom_site_label_3
_geom_torsion_atom_site_label_4
_geom_torsion
_geom_torsion_publ_flag
C13 N2 N3 C14 171.9(3) n
C10 O1 C1 C2 -9.5(4) ?
C10 O1 C1 C9 169.3(2) ?
O1 C1 C2 C3 179.6(3) ?
C9 C1 C2 C3 0.8(5) ?
C1 C2 C3 C4 -2.2(7) ?
C2 C3 C4 C5 2.2(9) ?
C3 C4 C5 C9 -0.9(7) ?
C3 C4 C5 C6 179.6(5) ?
C4 C5 C6 C7 178.5(5) ?
C9 C5 C6 C7 -1.0(8) ?
C5 C6 C7 C8 2.4(10) ?
C9 N1 C8 C7 -0.6(5) ?
C6 C7 C8 N1 -1.7(8) ?
C8 N1 C9 C1 -178.4(3) ?
C8 N1 C9 C5 2.1(4) ?
O1 C1 C9 N1 2.0(4) ?
C2 C1 C9 N1 -179.2(3) ?
O1 C1 C9 C5 -178.5(3) ?
C2 C1 C9 C5 0.4(4) ?
C4 C5 C9 N1 179.2(3) ?
C6 C5 C9 N1 -1.4(5) ?
C4 C5 C9 C1 -0.4(5) ?
C6 C5 C9 C1 179.1(4) ?
C1 O1 C10 C11 179.9(2) ?
O1 C10 C11 C12 -68.5(3) n
C10 C11 C12 C13 176.4(3) n
N3 N2 C13 O2 177.3(3) ?
N3 N2 C13 C12 -4.6(4) n
C11 C12 C13 O2 -2.9(4) ?
C11 C12 C13 N2 179.1(3) n
N2 N3 C14 C15 178.1(3) ?
C17 C16 C15 O3 0.2(4) ?
C17 C16 C15 C14 -179.2(3) ?
N3 C14 C15 C16 172.0(3) ?
N3 C14 C15 O3 -7.3(4) ?
C16 C15 O3 C18 0.0(4) ?
C14 C15 O3 C18 179.5(3) ?
C15 O3 C18 C17 -0.2(4) ?
O3 C18 C17 C16 0.3(5) ?
C15 C16 C17 C18 -0.2(4) ?

loop_
_cod_related_entry_id
_cod_related_entry_database
_cod_related_entry_code
1 ChemSpider 30655646
